data_2220601
loop_
_publ_author_name
'Leciejewicz, Janusz'
'Starosta, Wojciech'

_publ_section_title
;Bis(\m-pyridazine-3-carboxylato-\k^2^<i>O</i>:<i>O</i>')bis[aquadioxido(pyridazine-3-carboxylato-\k^2^<i>N</i>^2^,<i>O</i>)uranium(VI)]
 dihydrate
;
_journal_coeditor_code RK2117
_journal_issue 1
_journal_name_full 'Acta Crystallographica Section E'
_journal_page_first m94
_journal_paper_doi 10.1107/S1600536808042219
_journal_volume 65
_journal_year 2009
_chemical_formula_iupac '[U2 (C5 H3 N2 O2)4 O4 (H2 O)2], 2H2 O'
_chemical_formula_moiety 'C20 H16 N8 O14 U2, 2(H2 O)'
_chemical_formula_sum 'C20 H20 N8 O16 U2'
_chemical_formula_weight 1104.50
_chemical_name_common 'Uranium pyridazinate dihydrate'
_chemical_name_systematic
;
Bis(\m-pyridazine-3-carboxylato-\k^2^O:O')bis[aquadioxido(pyridazine-3-
carboxylato-\k^2^N^2^,O)uranium(VI)] dihydrate
;
_space_group_IT_number 15
_symmetry_cell_setting monoclinic
_symmetry_space_group_name_Hall '-C 2yc'
_symmetry_space_group_name_H-M 'C 1 2/c 1'
_atom_sites_solution_hydrogens geom
_atom_sites_solution_primary direct
_atom_sites_solution_secondary difmap
_audit_creation_method SHELXL97
_cell_angle_alpha 90.00
_cell_angle_beta 96.73(3)
_cell_angle_gamma 90.00
_cell_formula_units_Z 4
_cell_length_a 25.660(5)
_cell_length_b 6.8330(14)
_cell_length_c 16.673(3)
_cell_measurement_reflns_used 25
_cell_measurement_temperature 293(2)
_cell_measurement_theta_max 15
_cell_measurement_theta_min 6
_cell_volume 2903.2(10)
_computing_cell_refinement 'KM-4 Software (Kuma, 1996)'
_computing_data_collection 'KM-4 Software (Kuma, 1996)'
_computing_data_reduction 'DATAPROC (Kuma, 2001)'
_computing_molecular_graphics 'SHELXTL (Sheldrick, 2008)'
_computing_publication_material 'SHELXTL (Sheldrick, 2008)'
_computing_structure_refinement 'SHELXL97 (Sheldrick, 2008)'
_computing_structure_solution 'SHELXS97 (Sheldrick, 2008)'
_diffrn_ambient_temperature 293(2)
_diffrn_measured_fraction_theta_full 0.999
_diffrn_measured_fraction_theta_max 0.999
_diffrn_measurement_device_type 'Kuma KM-4 four-circle'
_diffrn_measurement_method '\w/2\q profile'
_diffrn_radiation_monochromator Graphite
_diffrn_radiation_source 'Fine--focus sealed tube'
_diffrn_radiation_type MoK\a
_diffrn_radiation_wavelength 0.71073
_diffrn_reflns_av_R_equivalents 0.0251
_diffrn_reflns_av_sigmaI/netI 0.0516
_diffrn_reflns_limit_h_max 35
_diffrn_reflns_limit_h_min -36
_diffrn_reflns_limit_k_max 0
_diffrn_reflns_limit_k_min -9
_diffrn_reflns_limit_l_max 23
_diffrn_reflns_limit_l_min 0
_diffrn_reflns_number 4406
_diffrn_reflns_theta_full 30.07
_diffrn_reflns_theta_max 30.07
_diffrn_reflns_theta_min 1.60
_diffrn_standards_decay_% 1.02
_diffrn_standards_interval_count 200
_diffrn_standards_number 3
_exptl_absorpt_coefficient_mu 11.232
_exptl_absorpt_correction_T_max 0.47019
_exptl_absorpt_correction_T_min 0.23410
_exptl_absorpt_correction_type analytical
_exptl_absorpt_process_details '(CrysAlis RED; Oxford Diffraction, 2008)'
_exptl_crystal_colour 'Light green'
_exptl_crystal_density_diffrn 2.527
_exptl_crystal_density_method 'Not measured'
_exptl_crystal_description Block
_exptl_crystal_F_000 2032
_exptl_crystal_size_max 0.187
_exptl_crystal_size_mid 0.115
_exptl_crystal_size_min 0.071
_refine_diff_density_max 2.834
_refine_diff_density_min -4.648
_refine_ls_extinction_method None
_refine_ls_goodness_of_fit_ref 1.009
_refine_ls_hydrogen_treatment mixed
_refine_ls_matrix_type full
_refine_ls_number_parameters 220
_refine_ls_number_reflns 4266
_refine_ls_number_restraints 5
_refine_ls_restrained_S_all 1.009
_refine_ls_R_factor_all 0.0894
_refine_ls_R_factor_gt 0.0425
_refine_ls_shift/su_max 0.000
_refine_ls_shift/su_mean 0.000
_refine_ls_structure_factor_coef Fsqd
_refine_ls_weighting_details
;
calc w=1/[\s^2^(Fo^2^)+(0.0893P)^2^], where P=(Fo^2^+2Fc^2^)/3
;
_refine_ls_weighting_scheme calc
_refine_ls_wR_factor_gt 0.1110
_refine_ls_wR_factor_ref 0.1271
_reflns_number_gt 2746
_reflns_number_total 4266
_reflns_threshold_expression I>2\s(I)
_cod_data_source_file rk2117.cif
_cod_data_source_block I
_cod_depositor_comments
;
The following automatic conversions were performed:
'_symmetry_cell_setting' value 'Monoclinic' changed to 'monoclinic'
according to '/home/saulius/struct/CIF-dictionaries/cif_core.dic'
dictionary named 'cif_core.dic' version 2.4.1 from
2010-06-29.

'_atom_sites_solution_hydrogens' value 'Geom' changed to
'geom' according to '/home/saulius/struct/CIF-dictionaries/cif_core.dic'
dictionary named 'cif_core.dic' version 2.4.1 from
2010-06-29.

'_atom_sites_solution_primary' value 'Direct' changed to
'direct' according to '/home/saulius/struct/CIF-dictionaries/cif_core.dic'
dictionary named 'cif_core.dic' version 2.4.1 from
2010-06-29.

'_atom_sites_solution_secondary' value 'Difmap' changed to
'difmap' according to '/home/saulius/struct/CIF-dictionaries/cif_core.dic'
dictionary named 'cif_core.dic' version 2.4.1 from
2010-06-29.

'_exptl_absorpt_correction_type' value 'Analytical' changed
to 'analytical' according to
'/home/saulius/struct/CIF-dictionaries/cif_core.dic' dictionary named
'cif_core.dic' version 2.4.1 from
2010-06-29.

'_refine_ls_hydrogen_treatment' value 'Mixed' changed to
'mixed' according to '/home/saulius/struct/CIF-dictionaries/cif_core.dic'
dictionary named 'cif_core.dic' version 2.4.1 from
2010-06-29.

'_refine_ls_matrix_type' value 'Full' changed to 'full'
according to '/home/saulius/struct/CIF-dictionaries/cif_core.dic'
dictionary named 'cif_core.dic' version 2.4.1 from
2010-06-29.

'_refine_ls_weighting_scheme' value 'Calc' changed to 'calc'
according to '/home/saulius/struct/CIF-dictionaries/cif_core.dic'
dictionary named 'cif_core.dic' version 2.4.1 from 2010-06-29.

Automatic conversion script
Id: cif_fix_enum 1527 2010-12-29 10:47:43Z saulius 

The following automatic conversions were performed:

'_symmetry_cell_setting' value 'Monoclinic' changed to 'monoclinic'
according to /home/saulius/struct/CIF-dictionaries/cif_core.dic
dictionary named 'cif_core.dic' version 2.4.1 from
2010-06-29.

'_atom_sites_solution_hydrogens' value 'Geom' changed to
'geom' according to
/home/saulius/struct/CIF-dictionaries/cif_core.dic dictionary named
'cif_core.dic' version 2.4.1 from
2010-06-29.

'_atom_sites_solution_primary' value 'Direct' changed to
'direct' according to
/home/saulius/struct/CIF-dictionaries/cif_core.dic dictionary named
'cif_core.dic' version 2.4.1 from
2010-06-29.

'_atom_sites_solution_secondary' value 'Difmap' changed
to 'difmap' according to
/home/saulius/struct/CIF-dictionaries/cif_core.dic dictionary named
'cif_core.dic' version 2.4.1 from
2010-06-29.

'_exptl_absorpt_correction_type' value 'Analytical'
changed to 'analytical' according to
/home/saulius/struct/CIF-dictionaries/cif_core.dic dictionary named
'cif_core.dic' version 2.4.1 from
2010-06-29.

'_refine_ls_hydrogen_treatment' value 'Mixed' changed to
'mixed' according to
/home/saulius/struct/CIF-dictionaries/cif_core.dic dictionary named
'cif_core.dic' version 2.4.1 from
2010-06-29.

'_refine_ls_matrix_type' value 'Full' changed to 'full'
according to /home/saulius/struct/CIF-dictionaries/cif_core.dic
dictionary named 'cif_core.dic' version 2.4.1 from
2010-06-29.

'_refine_ls_weighting_scheme' value 'Calc' changed to
'calc' according to
/home/saulius/struct/CIF-dictionaries/cif_core.dic dictionary named
'cif_core.dic' version 2.4.1 from 2010-06-29.

Automatic conversion script
Id: cif_fix_values 1715 2011-07-08 13:25:40Z adriana 
;
_cod_original_sg_symbol_H-M 'C 2/c'
_cod_database_code 2220601
_cod_database_fobs_code 2220601

loop_
_symmetry_equiv_pos_as_xyz
'x, y, z'
'-x, y, -z+1/2'
'x+1/2, y+1/2, z'
'-x+1/2, y+1/2, -z+1/2'
'-x, -y, -z'
'x, -y, z-1/2'
'-x+1/2, -y+1/2, -z'
'x+1/2, -y+1/2, z-1/2'

loop_
_atom_site_type_symbol
_atom_site_label
_atom_site_fract_x
_atom_site_fract_y
_atom_site_fract_z
_atom_site_U_iso_or_equiv
_atom_site_adp_type
_atom_site_calc_flag
_atom_site_refinement_flags
_atom_site_occupancy
_atom_site_disorder_assembly
_atom_site_disorder_group
U U1 0.388813(9) 0.70410(6) 0.214716(15) 0.02772(11) Uani d . 1 . .
O O11 0.4687(2) 0.7142(12) 0.1613(4) 0.0436(16) Uani d . 1 . .
O O21 0.3379(2) 0.7086(11) 0.3224(3) 0.0425(16) Uani d . 1 . .
C C14 0.5457(4) 0.7835(16) -0.0802(6) 0.044(2) Uani d . 1 . .
H H14 0.5740 0.8037 -0.1092 0.052 Uiso calc R 1 . .
C C16 0.5070(3) 0.7471(11) 0.0398(5) 0.0267(16) Uani d . 1 . .
O O12 0.5529(2) 0.7589(12) 0.1677(4) 0.0483(19) Uani d . 1 . .
N N21 0.2881(3) 0.6906(12) 0.1781(4) 0.0365(17) Uani d . 1 . .
N N11 0.4595(3) 0.7245(12) -0.0016(4) 0.0345(15) Uani d . 1 . .
C C26 0.2583(3) 0.6998(13) 0.2373(5) 0.0289(15) Uani d . 1 . .
N N12 0.4535(3) 0.7342(14) -0.0813(4) 0.0423(19) Uani d . 1 . .
O O1 0.3944(2) 0.4495(11) 0.2272(4) 0.0420(15) Uani d . 1 . .
C C15 0.5519(3) 0.7755(15) 0.0024(5) 0.0380(19) Uani d . 1 . .
H H15 0.5847 0.7884 0.0321 0.046 Uiso calc R 1 . .
C C17 0.5096(3) 0.7400(12) 0.1300(5) 0.0274(16) Uani d . 1 . .
C C13 0.4960(5) 0.7605(15) -0.1178(5) 0.046(2) Uani d . 1 . .
H H13 0.4916 0.7636 -0.1739 0.056 Uiso calc R 1 . .
O O3 0.3712(2) 0.6478(13) 0.0725(4) 0.0480(19) Uani d D 1 . .
H H32 0.361(5) 0.537(8) 0.060(8) 0.072 Uiso d D 1 . .
H H31 0.398(3) 0.655(19) 0.050(7) 0.072 Uiso d D 1 . .
O O22 0.2641(2) 0.7074(12) 0.3803(4) 0.0478(17) Uani d . 1 . .
O O2 0.3827(3) 0.9573(12) 0.1990(4) 0.0501(17) Uani d . 1 . .
N N22 0.2650(3) 0.6893(14) 0.0999(4) 0.046(2) Uani d . 1 . .
C C27 0.2882(3) 0.7068(14) 0.3202(5) 0.0313(15) Uani d . 1 . .
C C25 0.2035(3) 0.7050(14) 0.2253(6) 0.0371(18) Uani d . 1 . .
H H25 0.1833 0.7094 0.2681 0.045 Uiso calc R 1 . .
C C23 0.2131(4) 0.6890(16) 0.0858(6) 0.045(2) Uani d . 1 . .
H H23 0.1976 0.6786 0.0327 0.054 Uiso calc R 1 . .
C C24 0.1812(3) 0.7034(18) 0.1457(7) 0.051(3) Uani d . 1 . .
H H24 0.1450 0.7118 0.1331 0.061 Uiso calc R 1 . .
O O4 0.3251(3) 0.6999(15) 0.5313(5) 0.058(2) Uani d D 1 . .
H H42 0.311(5) 0.75(2) 0.567(5) 0.086 Uiso d D 1 . .
H H41 0.306(5) 0.71(2) 0.488(4) 0.086 Uiso d D 1 . .

loop_
_atom_site_aniso_label
_atom_site_aniso_U_11
_atom_site_aniso_U_22
_atom_site_aniso_U_33
_atom_site_aniso_U_12
_atom_site_aniso_U_13
_atom_site_aniso_U_23
U1 0.01643(13) 0.04731(19) 0.02056(14) 0.00034(12) 0.00697(8) 0.00059(13)
O11 0.022(3) 0.087(5) 0.023(3) -0.010(3) 0.007(2) -0.006(3)
O21 0.027(3) 0.082(5) 0.020(2) -0.001(3) 0.010(2) 0.001(3)
C14 0.048(5) 0.054(5) 0.033(4) -0.009(4) 0.025(4) -0.002(4)
C16 0.024(3) 0.033(5) 0.025(3) 0.001(2) 0.007(3) -0.003(3)
O12 0.022(3) 0.100(6) 0.024(3) 0.000(3) 0.002(2) 0.012(3)
N21 0.021(3) 0.065(5) 0.025(3) 0.001(3) 0.008(2) 0.003(3)
N11 0.029(3) 0.054(5) 0.021(3) -0.002(3) 0.005(2) 0.002(3)
C26 0.019(3) 0.040(4) 0.029(3) 0.004(3) 0.008(2) 0.004(3)
N12 0.045(4) 0.060(6) 0.021(3) -0.003(4) 0.002(3) -0.003(3)
O1 0.039(3) 0.049(4) 0.040(3) 0.003(3) 0.014(3) 0.006(3)
C15 0.026(4) 0.060(6) 0.030(4) -0.002(4) 0.013(3) 0.005(4)
C17 0.023(3) 0.038(5) 0.023(3) 0.005(3) 0.009(3) 0.005(3)
C13 0.064(6) 0.056(7) 0.021(4) -0.007(5) 0.010(4) 0.000(4)
O3 0.021(3) 0.094(6) 0.030(3) -0.003(3) 0.009(2) 0.000(3)
O22 0.030(3) 0.088(5) 0.027(3) 0.010(3) 0.015(2) 0.002(3)
O2 0.057(4) 0.047(4) 0.048(4) -0.003(3) 0.014(3) 0.006(3)
N22 0.027(3) 0.088(7) 0.024(3) 0.001(3) 0.003(3) 0.005(4)
C27 0.022(3) 0.041(4) 0.033(4) 0.007(3) 0.011(3) 0.006(4)
C25 0.021(3) 0.046(5) 0.046(5) -0.003(3) 0.013(3) 0.004(4)
C23 0.032(4) 0.069(7) 0.034(4) 0.000(4) -0.004(3) 0.010(4)
C24 0.014(3) 0.074(7) 0.064(7) 0.000(4) -0.003(3) 0.010(6)
O4 0.041(4) 0.100(7) 0.033(3) 0.012(4) 0.010(3) 0.008(4)

loop_
_atom_type_symbol
_atom_type_description
_atom_type_scat_dispersion_real
_atom_type_scat_dispersion_imag
_atom_type_scat_source
C C 0.0033 0.0016 'International Tables Vol C Tables 4.2.6.8 and 6.1.1.4'
H H 0.0000 0.0000 'International Tables Vol C Tables 4.2.6.8 and 6.1.1.4'
N N 0.0061 0.0033 'International Tables Vol C Tables 4.2.6.8 and 6.1.1.4'
O O 0.0106 0.0060 'International Tables Vol C Tables 4.2.6.8 and 6.1.1.4'
U U -9.6767 9.6646 'International Tables Vol C Tables 4.2.6.8 and 6.1.1.4'

loop_
_geom_angle_atom_site_label_1
_geom_angle_atom_site_label_2
_geom_angle_atom_site_label_3
_geom_angle_site_symmetry_1
_geom_angle_site_symmetry_3
_geom_angle
_geom_angle_publ_flag
O2 U1 O1 . . 178.2(3) ?
O2 U1 O11 . . 88.9(3) ?
O1 U1 O11 . . 90.7(3) ?
O2 U1 O21 . . 93.1(3) ?
O1 U1 O21 . . 88.1(3) ?
O11 U1 O21 . . 152.6(2) ?
O2 U1 O12 . 2_655 90.3(3) ?
O1 U1 O12 . 2_655 91.4(3) ?
O11 U1 O12 . 2_655 79.1(2) ?
O21 U1 O12 . 2_655 73.5(2) ?
O2 U1 O3 . . 90.4(3) ?
O1 U1 O3 . . 87.8(3) ?
O11 U1 O3 . . 72.4(2) ?
O21 U1 O3 . . 134.8(2) ?
O12 U1 O3 2_655 . 151.5(2) ?
O2 U1 N21 . . 86.0(3) ?
O1 U1 N21 . . 93.3(3) ?
O11 U1 N21 . . 144.2(2) ?
O21 U1 N21 . . 63.2(2) ?
O12 U1 N21 2_655 . 136.3(2) ?
O3 U1 N21 . . 72.1(2) ?
C17 O11 U1 . . 173.0(7) ?
C27 O21 U1 . . 128.7(5) ?
C13 C14 C15 . . 116.8(8) ?
C13 C14 H14 . . 121.6 ?
C15 C14 H14 . . 121.6 ?
N11 C16 C15 . . 122.6(8) ?
N11 C16 C17 . . 116.3(7) ?
C15 C16 C17 . . 121.0(7) ?
C17 O12 U1 . 2_655 150.0(6) ?
C26 N21 N22 . . 119.4(7) ?
C26 N21 U1 . . 118.2(5) ?
N22 N21 U1 . . 122.2(5) ?
N12 N11 C16 . . 120.3(7) ?
N21 C26 C25 . . 123.8(8) ?
N21 C26 C27 . . 114.4(6) ?
C25 C26 C27 . . 121.8(7) ?
N11 N12 C13 . . 117.6(8) ?
C14 C15 C16 . . 117.0(8) ?
C14 C15 H15 . . 121.5 ?
C16 C15 H15 . . 121.5 ?
O12 C17 O11 . . 124.4(7) ?
O12 C17 C16 . . 116.3(7) ?
O11 C17 C16 . . 119.2(7) ?
N12 C13 C14 . . 125.6(8) ?
N12 C13 H13 . . 117.2 ?
C14 C13 H13 . . 117.2 ?
U1 O3 H32 . . 115(9) ?
U1 O3 H31 . . 112(9) ?
H32 O3 H31 . . 101(10) ?
C23 N22 N21 . . 118.8(7) ?
O22 C27 O21 . . 124.7(8) ?
O22 C27 C26 . . 119.8(7) ?
O21 C27 C26 . . 115.4(6) ?
C24 C25 C26 . . 115.6(8) ?
C24 C25 H25 . . 122.2 ?
C26 C25 H25 . . 122.2 ?
N22 C23 C24 . . 123.1(9) ?
N22 C23 H23 . . 118.5 ?
C24 C23 H23 . . 118.5 ?
C23 C24 C25 . . 119.1(8) ?
C23 C24 H24 . . 120.4 ?
C25 C24 H24 . . 120.4 ?
H42 O4 H41 . . 110(12) ?

loop_
_geom_bond_atom_site_label_1
_geom_bond_atom_site_label_2
_geom_bond_site_symmetry_2
_geom_bond_distance
_geom_bond_publ_flag
U1 O2 . 1.754(8) ?
U1 O1 . 1.756(8) ?
U1 O11 . 2.331(6) ?
U1 O21 . 2.342(5) ?
U1 O12 2_655 2.352(6) ?
U1 O3 . 2.393(6) ?
U1 N21 . 2.588(7) ?
O11 C17 . 1.236(9) ?
O21 C27 . 1.272(9) ?
C14 C13 . 1.362(15) ?
C14 C15 . 1.369(12) ?
C14 H14 . 0.9300 ?
C16 N11 . 1.338(10) ?
C16 C15 . 1.385(10) ?
C16 C17 . 1.500(11) ?
O12 C17 . 1.218(9) ?
O12 U1 2_655 2.352(6) ?
N21 C26 . 1.317(9) ?
N21 N22 . 1.367(10) ?
N11 N12 . 1.321(10) ?
C26 C25 . 1.399(10) ?
C26 C27 . 1.501(11) ?
N12 C13 . 1.322(13) ?
C15 H15 . 0.9300 ?
C13 H13 . 0.9300 ?
O3 H32 . 0.82(6) ?
O3 H31 . 0.82(9) ?
O22 C27 . 1.237(9) ?
N22 C23 . 1.326(11) ?
C25 C24 . 1.382(15) ?
C25 H25 . 0.9300 ?
C23 C24 . 1.368(15) ?
C23 H23 . 0.9300 ?
C24 H24 . 0.9300 ?
O4 H42 . 0.81(11) ?
O4 H41 . 0.83(8) ?

loop_
_geom_hbond_atom_site_label_D
_geom_hbond_atom_site_label_H
_geom_hbond_atom_site_label_A
_geom_hbond_site_symmetry_A
_geom_hbond_distance_DH
_geom_hbond_distance_HA
_geom_hbond_distance_DA
_geom_hbond_angle_DHA
O4 H42 O22 7_566 0.81(11) 2.23(9) 2.933(9) 146(14)
O4 H41 O22 . 0.83(8) 1.98(8) 2.803(10) 175(13)
O3 H31 N11 . 0.82(9) 1.94(9) 2.754(9) 170(13)
O3 H32 O4 6_565 0.82(6) 1.90(9) 2.707(12) 170(13)
